data_4000545
_journal_name_full 'Chemistry of Materials'
_journal_paper_doi 10.1021/cm049064p
_journal_year 2005
_chemical_formula_sum 'C5 H5 Fe0.5 N O3 P'
_chemical_formula_weight 186.00
_space_group_IT_number 11
_symmetry_cell_setting monoclinic
_symmetry_space_group_name_Hall '-P 2yb'
_symmetry_space_group_name_H-M 'P 1 21/m 1'
_cell_angle_alpha 90.00
_cell_angle_beta 113.8900(10)
_cell_angle_gamma 90.00
_cell_formula_units_Z 4
_cell_length_a 10.5407(2)
_cell_length_b 6.4298(2)
_cell_length_c 10.6172(3)
_cell_measurement_temperature 293(2)
_cell_volume 657.93(3)
_diffrn_ambient_temperature 293(2)
_exptl_crystal_density_diffrn 1.878
_cod_depositor_comments
;
The following automatic conversions were performed:
'_symmetry_cell_setting' value 'Monoclinic' changed to 'monoclinic'
according to '/home/saulius/struct/CIF-dictionaries/cif_core.dic'
dictionary named 'cif_core.dic' version 2.4.1 from 2010-06-29.

Automatic conversion script
Id: cif_fix_enum 1527 2010-12-29 10:47:43Z saulius 
;
_cod_original_sg_symbol_H-M 'P 21/m'
_cod_original_formula_sum 'C5 H5 Fe0.50 N O3 P'
_cod_database_code 4000545

loop_
_symmetry_equiv_pos_as_xyz
'x, y, z'
'-x, y+1/2, -z'
'-x, -y, -z'
'x, -y-1/2, z'

loop_
_atom_site_label
_atom_site_type_symbol
_atom_site_fract_x
_atom_site_fract_y
_atom_site_fract_z
_atom_site_U_iso_or_equiv
_atom_site_adp_type
_atom_site_occupancy
_atom_site_symmetry_multiplicity
_atom_site_calc_flag
_atom_site_refinement_flags
_atom_site_disorder_assembly
_atom_site_disorder_group
Fe1 Fe 0.14876(9) 0.2500 0.68404(8) 0.0201(3) Uani 1 2 d S . .
P1 P 0.07415(17) -0.2500 0.63262(16) 0.0266(5) Uani 1 2 d S . .
H1 H -0.0390 -0.2500 0.6571 0.040 Uiso 1 2 calc SR . .
P2 P 0.37009(19) 0.2500 0.52490(19) 0.0382(5) Uani 1 2 d S . .
O1 O 0.2831(5) 0.2500 0.6048(5) 0.0456(13) Uani 1 2 d S . .
O2 O -0.0250(4) 0.2500 0.5223(4) 0.0289(10) Uani 1 2 d S . .
O3 O 0.1539(3) -0.0582(5) 0.7015(3) 0.0349(8) Uani 1 1 d . . .
N1 N 0.3105(5) 0.2500 0.8922(5) 0.0218(11) Uani 1 2 d S . .
N2 N 0.0396(5) 0.2500 0.8198(5) 0.0316(14) Uani 1 2 d S . .
O4 O 0.5229(5) 0.2500 0.6177(6) 0.084(2) Uani 1 2 d S . .
O5 O 0.3235(7) 0.0681(13) 0.4160(7) 0.057(2) Uani 0.50 1 d P . .
H10 H 0.3323 -0.0436 0.4560 0.085 Uiso 0.50 1 calc PR . .
C4 C 0.3665(7) 0.2500 1.1335(7) 0.0438(19) Uani 1 2 d S . .
H5 H 0.3367 0.2500 1.2049 0.053 Uiso 1 2 calc SR . .
C9 C -0.1638(8) 0.2500 0.8645(8) 0.061(3) Uani 1 2 d S . .
H8 H -0.2602 0.2500 0.8302 0.073 Uiso 1 2 calc SR . .
C10 C -0.0985(7) 0.2500 0.7759(7) 0.0412(19) Uani 1 2 d S . .
H9 H -0.1524 0.2500 0.6816 0.049 Uiso 1 2 calc SR . .
C5 C 0.2702(6) 0.2500 0.9977(6) 0.0327(16) Uani 1 2 d S . .
C1 C 0.4466(6) 0.2500 0.9222(6) 0.0270(15) Uani 1 2 d S . .
H2 H 0.4750 0.2500 0.8499 0.032 Uiso 1 2 calc SR . .
C7 C 0.0572(8) 0.2500 1.0515(8) 0.067(3) Uani 1 2 d S . .
H6 H 0.1121 0.2500 1.1456 0.081 Uiso 1 2 calc SR . .
C6 C 0.1182(7) 0.2500 0.9577(7) 0.044(2) Uani 1 2 d S . .
C8 C -0.0861(8) 0.2500 1.0038(8) 0.082(4) Uani 1 2 d S . .
H7 H -0.1288 0.2500 1.0652 0.099 Uiso 1 2 calc SR . .
C2 C 0.5465(7) 0.2500 1.0550(6) 0.0307(16) Uani 1 2 d S . .
H3 H 0.6402 0.2500 1.0717 0.037 Uiso 1 2 calc SR . .
C3 C 0.5054(7) 0.2500 1.1624(7) 0.0400(18) Uani 1 2 d S . .
H4 H 0.5707 0.2500 1.2531 0.048 Uiso 1 2 calc SR . .
